data_7250883
loop_
_publ_author_name
'Pavlov, Kirill G.'
'Grudova, Mariya R.'
'Kubasov, Alexey S.'
'Khrustalev, Victor N.'
'Kritchenkov, Ilia S.'
'Gomila, Rosa M.'
'Frontera, Antonio'
'Tskhovrebov, Alexander G.'

_publ_section_title
;
 Thiophenyl and benzothiophenyl gold isocyanide complexes: synthesis,
 structures, and aurophilic and gold-involving chalcogen bonding
 interactions
;
_journal_issue 43
_journal_name_full CrystEngComm
_journal_page_first 7021
_journal_page_last 7031
_journal_paper_doi 10.1039/D5CE00724K
_journal_volume 27
_journal_year 2025
_chemical_formula_moiety '0.333(C45 H42 Au3 N3)'
_chemical_formula_sum 'C15 H14 Au N'
_chemical_formula_weight 405.24
_space_group_crystal_system triclinic
_space_group_IT_number 2
_space_group_name_Hall '-P 1'
_space_group_name_H-M_alt 'P -1'
_atom_sites_solution_hydrogens geom
_audit_creation_date 2025-04-22
_audit_creation_method
;
Olex2 1.5
(compiled 2025.04.05 svn.rf049d14d for OlexSys, GUI svn.r7205)
;
_audit_update_record
;
2025-04-22 deposited with the CCDC.	2025-09-22 downloaded from the CCDC.
;
_cell_angle_alpha 100.140(2)
_cell_angle_beta 98.615(2)
_cell_angle_gamma 101.681(2)
_cell_formula_units_Z 6
_cell_length_a 10.1311(5)
_cell_length_b 11.8564(6)
_cell_length_c 17.3656(8)
_cell_measurement_reflns_used 8085
_cell_measurement_temperature 100.0
_cell_measurement_theta_max 29.997
_cell_measurement_theta_min 2.372
_cell_volume 1973.27(17)
_computing_cell_refinement 'SAINT V8.40A (Bruker, 2019)'
_computing_data_reduction 'SAINT V8.40A (Bruker, 2019)'
_computing_molecular_graphics 'Olex2 1.5 (Dolomanov et al., 2009)'
_computing_publication_material 'Olex2 1.5 (Dolomanov et al., 2009)'
_computing_structure_refinement 'SHELXL 2018/3 (Sheldrick, 2015)'
_computing_structure_solution 'SHELXT 2014/5 (Sheldrick, 2014)'
_diffrn_ambient_temperature 100.00
_diffrn_measured_fraction_theta_full 0.991
_diffrn_measured_fraction_theta_max 0.991
_diffrn_measurement_device_type 'Bruker APEX-II CCD'
_diffrn_measurement_method '\f and \w scans'
_diffrn_radiation_type MoK\a
_diffrn_radiation_wavelength 0.71073
_diffrn_reflns_av_R_equivalents 0.0436
_diffrn_reflns_av_unetI/netI 0.0728
_diffrn_reflns_Laue_measured_fraction_full 0.991
_diffrn_reflns_Laue_measured_fraction_max 0.991
_diffrn_reflns_limit_h_max 12
_diffrn_reflns_limit_h_min -12
_diffrn_reflns_limit_k_max 14
_diffrn_reflns_limit_k_min -14
_diffrn_reflns_limit_l_max 21
_diffrn_reflns_limit_l_min -21
_diffrn_reflns_number 14603
_diffrn_reflns_point_group_measured_fraction_full 0.991
_diffrn_reflns_point_group_measured_fraction_max 0.991
_diffrn_reflns_theta_full 25.242
_diffrn_reflns_theta_max 25.999
_diffrn_reflns_theta_min 2.092
_exptl_absorpt_coefficient_mu 11.159
_exptl_absorpt_correction_T_max 0.7460
_exptl_absorpt_correction_T_min 0.4222
_exptl_absorpt_correction_type multi-scan
_exptl_absorpt_process_details
;
SADABS-2016/2 (Bruker,2016/2) was used for absorption correction.
wR2(int) was 0.1346 before and 0.0634 after correction.
The Ratio of minimum to maximum transmission is 0.5660.
The \l/2 correction factor is Not present.
;
_exptl_crystal_colour colourless
_exptl_crystal_colour_primary colourless
_exptl_crystal_density_diffrn 2.046
_exptl_crystal_description plate
_exptl_crystal_F_000 1140
_exptl_crystal_size_max 0.2
_exptl_crystal_size_mid 0.2
_exptl_crystal_size_min 0.05
_refine_diff_density_max 2.404
_refine_diff_density_min -1.830
_refine_diff_density_rms 0.280
_refine_ls_extinction_method none
_refine_ls_goodness_of_fit_ref 1.016
_refine_ls_hydrogen_treatment constr
_refine_ls_matrix_type full
_refine_ls_number_parameters 466
_refine_ls_number_reflns 7701
_refine_ls_number_restraints 0
_refine_ls_restrained_S_all 1.016
_refine_ls_R_factor_all 0.0516
_refine_ls_R_factor_gt 0.0412
_refine_ls_shift/su_max 0.001
_refine_ls_shift/su_mean 0.000
_refine_ls_structure_factor_coef Fsqd
_refine_ls_weighting_details 'w=1/[\s^2^(Fo^2^)+(0.0618P)^2^] where P=(Fo^2^+2Fc^2^)/3'
_refine_ls_weighting_scheme calc
_refine_ls_wR_factor_gt 0.1101
_refine_ls_wR_factor_ref 0.1160
_reflns_Friedel_coverage 0.000
_reflns_number_gt 6462
_reflns_number_total 7701
_reflns_threshold_expression 'I > 2\s(I)'
_cod_data_source_file d5ce00724k2.cif
_cod_data_source_block mo_21kub29_0m_a
_cod_depositor_comments 'Adding full bibliography for 7250880--7250889.cif.'
_cod_database_code 7250883
_shelx_shelxl_version_number 2018/3
_shelx_space_group_comment
;
The symmetry employed for this shelxl refinement is uniquely defined
by the following loop, which should always be used as a source of
symmetry information in preference to the above space-group names.
They are only intended as comments.
;
_shelx_estimated_absorpt_t_max 0.605
_shelx_estimated_absorpt_t_min 0.214
_olex2_refinement_description
;
1.a Aromatic/amide H refined with riding coordinates:
 C30(H30), C29(H29), C11(H11), C26(H26), C27(H27), C20(H20), C21(H21),
 C19(H19), C28(H28), C44(H44), C34(H34), C35(H35), C36(H36), C6(H6), C13(H13),
 C43(H43), C4(H4), C5(H5), C12(H12), C45(H45), C42(H42), C41(H41), C15(H15),
 C14(H14)
1.b Idealised Me refined as rotating group:
 C23(H23A,H23B,H23C), C8(H8A,H8B,H8C), C38(H38A,H38B,H38C), C9(H9A,H9B,H9C),
 C39(H39A,H39B,H39C), C24(H24A,H24B,H24C)
;
_olex2_submission_special_instructions 'No special instructions were received'

loop_
_space_group_symop_operation_xyz
'x, y, z'
'-x, -y, -z'

loop_
_atom_site_label
_atom_site_type_symbol
_atom_site_fract_x
_atom_site_fract_y
_atom_site_fract_z
_atom_site_U_iso_or_equiv
_atom_site_adp_type
_atom_site_occupancy
_atom_site_site_symmetry_order
_atom_site_calc_flag
_atom_site_refinement_flags_posn
_atom_site_refinement_flags_adp
_atom_site_refinement_flags_occupancy
_atom_site_disorder_assembly
_atom_site_disorder_group
Au3 Au 1.03037(3) 0.57221(3) 0.15514(2) 0.01898(10) Uani 1 1 d . . . . .
Au2 Au 0.88507(3) 0.68251(3) 0.29048(2) 0.01720(10) Uani 1 1 d . . . . .
Au1 Au 0.66313(3) 0.82924(3) 0.34787(2) 0.01997(10) Uani 1 1 d . . . . .
N2 N 0.6221(7) 0.5362(6) 0.1658(4) 0.0174(15) Uani 1 1 d . . . . .
C16 C 0.7163(9) 0.5873(7) 0.2138(5) 0.0194(18) Uani 1 1 d . . . . .
C25 C 1.0588(9) 0.7801(7) 0.3666(4) 0.0184(18) Uani 1 1 d . . . . .
N1 N 0.6584(8) 0.7011(6) 0.4904(4) 0.0208(16) Uani 1 1 d . . . . .
C17 C 0.5108(8) 0.4709(7) 0.1078(4) 0.0159(17) Uani 1 1 d . . . . .
C10 C 0.6470(10) 0.9113(7) 0.2533(5) 0.026(2) Uani 1 1 d . . . . .
C22 C 0.3967(9) 0.5183(8) 0.0901(5) 0.0217(19) Uani 1 1 d . . . . .
C18 C 0.5186(9) 0.3582(7) 0.0688(5) 0.0208(18) Uani 1 1 d . . . . .
C30 C 1.1894(8) 0.7827(7) 0.3480(5) 0.0200(18) Uani 1 1 d . . . . .
H30 H 1.196359 0.736845 0.298713 0.024 Uiso 1 1 calc R U . . .
C29 C 1.3088(9) 0.8502(8) 0.3994(5) 0.024(2) Uani 1 1 d . . . . .
H29 H 1.395590 0.849891 0.384940 0.029 Uiso 1 1 calc R U . . .
N3 N 1.0489(8) 0.3534(6) 0.2303(4) 0.0233(17) Uani 1 1 d . . . . .
C31 C 1.0305(10) 0.4316(8) 0.2030(5) 0.028(2) Uani 1 1 d . . . . .
C11 C 0.7548(12) 0.9361(8) 0.2149(6) 0.036(2) Uani 1 1 d . . . . .
H11 H 0.840113 0.919825 0.234396 0.043 Uiso 1 1 calc R U . . .
C26 C 1.0556(10) 0.8454(8) 0.4402(5) 0.028(2) Uani 1 1 d . . . . .
H26 H 0.969534 0.841912 0.456278 0.033 Uiso 1 1 calc R U . . .
C27 C 1.1735(9) 0.9163(9) 0.4921(5) 0.027(2) Uani 1 1 d . . . . .
H27 H 1.166206 0.963087 0.540943 0.032 Uiso 1 1 calc R U . . .
C40 C 1.0540(9) 0.7112(7) 0.1009(5) 0.0176(17) Uani 1 1 d . . . . .
C37 C 1.0028(9) 0.2201(7) 0.3176(5) 0.0221(19) Uani 1 1 d . . . . .
C20 C 0.2937(9) 0.3379(8) -0.0079(5) 0.027(2) Uani 1 1 d . . . . .
H20 H 0.218077 0.291943 -0.047782 0.032 Uiso 1 1 calc R U . . .
C21 C 0.2883(9) 0.4477(8) 0.0313(5) 0.0242(19) Uani 1 1 d . . . . .
H21 H 0.208614 0.476162 0.017979 0.029 Uiso 1 1 calc R U . . .
C3 C 0.5422(9) 0.6466(7) 0.5937(5) 0.0225(19) Uani 1 1 d . . . . .
C19 C 0.4081(10) 0.2939(9) 0.0102(5) 0.029(2) Uani 1 1 d . . . . .
H19 H 0.410888 0.218406 -0.018010 0.034 Uiso 1 1 calc R U . . .
C28 C 1.3013(9) 0.9184(8) 0.4721(5) 0.025(2) Uani 1 1 d . . . . .
H28 H 1.382331 0.965397 0.507314 0.030 Uiso 1 1 calc R U . . .
C23 C 0.6473(10) 0.3147(8) 0.0883(6) 0.033(2) Uani 1 1 d . . . . .
H23A H 0.657636 0.301483 0.142767 0.050 Uiso 1 1 calc R U . . .
H23B H 0.727217 0.373844 0.083827 0.050 Uiso 1 1 calc R U . . .
H23C H 0.640672 0.240655 0.050825 0.050 Uiso 1 1 calc R U . . .
C33 C 1.1885(9) 0.2155(7) 0.2414(5) 0.0222(19) Uani 1 1 d . . . . .
C44 C 1.0887(9) 0.7909(8) -0.0173(5) 0.025(2) Uani 1 1 d . . . . .
H44 H 1.098704 0.777800 -0.071502 0.030 Uiso 1 1 calc R U . . .
C32 C 1.0785(9) 0.2599(7) 0.2644(5) 0.0194(18) Uani 1 1 d . . . . .
C1 C 0.6666(8) 0.7511(7) 0.4401(5) 0.0196(18) Uani 1 1 d . . . . .
C8 C 0.4631(11) 0.7411(10) 0.5873(6) 0.037(3) Uani 1 1 d . . . . .
H8A H 0.387811 0.713327 0.540912 0.055 Uiso 1 1 calc R U . . .
H8B H 0.524838 0.812726 0.581126 0.055 Uiso 1 1 calc R U . . .
H8C H 0.425616 0.758470 0.635710 0.055 Uiso 1 1 calc R U . . .
C34 C 1.2217(9) 0.1273(7) 0.2775(5) 0.023(2) Uani 1 1 d . . . . .
H34 H 1.295709 0.094609 0.264308 0.028 Uiso 1 1 calc R U . . .
C35 C 1.1494(10) 0.0852(7) 0.3327(5) 0.025(2) Uani 1 1 d . . . . .
H35 H 1.173820 0.024300 0.356615 0.030 Uiso 1 1 calc R U . . .
C36 C 1.0412(10) 0.1326(8) 0.3526(5) 0.031(2) Uani 1 1 d . . . . .
H36 H 0.992818 0.104327 0.390812 0.038 Uiso 1 1 calc R U . . .
C2 C 0.6381(9) 0.6318(8) 0.5476(5) 0.024(2) Uani 1 1 d . . . . .
C6 C 0.6963(12) 0.4779(9) 0.6068(7) 0.044(3) Uani 1 1 d . . . . .
H6 H 0.746954 0.419491 0.611890 0.053 Uiso 1 1 calc R U . . .
C38 C 1.2614(10) 0.2546(8) 0.1785(5) 0.028(2) Uani 1 1 d . . . . .
H38A H 1.284351 0.340929 0.188292 0.042 Uiso 1 1 calc R U . . .
H38B H 1.201729 0.222430 0.126044 0.042 Uiso 1 1 calc R U . . .
H38C H 1.345897 0.226205 0.179963 0.042 Uiso 1 1 calc R U . . .
C9 C 0.8245(11) 0.5381(10) 0.5000(7) 0.050(3) Uani 1 1 d . . . . .
H9A H 0.889034 0.614667 0.507718 0.076 Uiso 1 1 calc R U . . .
H9B H 0.777902 0.512455 0.444065 0.076 Uiso 1 1 calc R U . . .
H9C H 0.874819 0.479962 0.514328 0.076 Uiso 1 1 calc R U . . .
C13 C 0.6156(15) 1.0108(9) 0.1187(6) 0.050(4) Uani 1 1 d . . . . .
H13 H 0.605267 1.044992 0.073349 0.061 Uiso 1 1 calc R U . . .
C43 C 1.0978(10) 0.9029(8) 0.0244(5) 0.030(2) Uani 1 1 d . . . . .
H43 H 1.113925 0.967772 -0.001006 0.035 Uiso 1 1 calc R U . . .
C4 C 0.5249(12) 0.5738(10) 0.6462(6) 0.045(3) Uani 1 1 d . . . . .
H4 H 0.458490 0.580433 0.678960 0.055 Uiso 1 1 calc R U . . .
C7 C 0.7209(10) 0.5489(8) 0.5517(5) 0.028(2) Uani 1 1 d . . . . .
C39 C 0.8827(11) 0.2681(11) 0.3356(6) 0.043(3) Uani 1 1 d . . . . .
H39A H 0.807937 0.241938 0.288939 0.065 Uiso 1 1 calc R U . . .
H39B H 0.910010 0.354447 0.348823 0.065 Uiso 1 1 calc R U . . .
H39C H 0.851536 0.239482 0.380986 0.065 Uiso 1 1 calc R U . . .
C5 C 0.6020(14) 0.4906(10) 0.6527(6) 0.052(3) Uani 1 1 d . . . . .
H5 H 0.588187 0.441882 0.690100 0.063 Uiso 1 1 calc R U . . .
C12 C 0.7403(14) 0.9854(10) 0.1470(6) 0.048(3) Uani 1 1 d . . . . .
H12 H 0.815281 1.001377 0.120409 0.057 Uiso 1 1 calc R U . . .
C45 C 1.0648(9) 0.6974(7) 0.0207(5) 0.0206(19) Uani 1 1 d . . . . .
H45 H 1.055367 0.620087 -0.009306 0.025 Uiso 1 1 calc R U . . .
C42 C 1.0834(11) 0.9213(8) 0.1037(5) 0.032(2) Uani 1 1 d . . . . .
H42 H 1.088894 0.998625 0.132541 0.038 Uiso 1 1 calc R U . . .
C41 C 1.0608(10) 0.8260(8) 0.1407(5) 0.026(2) Uani 1 1 d . . . . .
H41 H 1.049597 0.839396 0.194671 0.031 Uiso 1 1 calc R U . . .
C15 C 0.5229(11) 0.9392(9) 0.2249(6) 0.038(3) Uani 1 1 d . . . . .
H15 H 0.449067 0.925944 0.252642 0.045 Uiso 1 1 calc R U . . .
C14 C 0.5066(14) 0.9853(9) 0.1579(7) 0.049(3) Uani 1 1 d . . . . .
H14 H 0.420379 0.999870 0.138122 0.059 Uiso 1 1 calc R U . . .
C24 C 0.3950(10) 0.6413(8) 0.1345(5) 0.027(2) Uani 1 1 d . . . . .
H24A H 0.478270 0.697766 0.131391 0.040 Uiso 1 1 calc R U . . .
H24B H 0.391685 0.640241 0.190472 0.040 Uiso 1 1 calc R U . . .
H24C H 0.313986 0.664659 0.110010 0.040 Uiso 1 1 calc R U . . .

loop_
_atom_site_aniso_label
_atom_site_aniso_U_11
_atom_site_aniso_U_22
_atom_site_aniso_U_33
_atom_site_aniso_U_23
_atom_site_aniso_U_13
_atom_site_aniso_U_12
Au3 0.02303(19) 0.01852(18) 0.01757(17) 0.00377(13) 0.00292(13) 0.01061(14)
Au2 0.01569(18) 0.01989(18) 0.01519(16) 0.00257(13) 0.00147(13) 0.00440(13)
Au1 0.02034(19) 0.02165(18) 0.01839(17) 0.00391(13) 0.00543(13) 0.00507(14)
N2 0.016(4) 0.016(3) 0.022(4) 0.007(3) 0.002(3) 0.006(3)
C16 0.031(5) 0.013(4) 0.018(4) 0.005(3) 0.008(4) 0.009(4)
C25 0.032(5) 0.013(4) 0.013(4) 0.004(3) 0.004(4) 0.011(4)
N1 0.025(4) 0.019(4) 0.019(4) 0.002(3) 0.006(3) 0.009(3)
C17 0.012(4) 0.023(4) 0.010(4) -0.002(3) 0.004(3) 0.001(3)
C10 0.034(6) 0.016(4) 0.022(4) -0.002(4) 0.001(4) 0.001(4)
C22 0.021(5) 0.031(5) 0.015(4) 0.008(4) 0.011(4) 0.003(4)
C18 0.016(4) 0.020(4) 0.031(5) 0.015(4) 0.010(4) 0.001(4)
C30 0.014(4) 0.023(4) 0.023(4) 0.002(4) -0.002(3) 0.011(4)
C29 0.018(5) 0.026(5) 0.034(5) 0.003(4) 0.010(4) 0.014(4)
N3 0.034(5) 0.015(4) 0.019(4) 0.002(3) 0.000(3) 0.006(3)
C31 0.035(6) 0.020(5) 0.027(5) 0.001(4) 0.004(4) 0.006(4)
C11 0.043(7) 0.025(5) 0.028(5) -0.001(4) 0.007(5) -0.009(5)
C26 0.024(5) 0.038(6) 0.019(4) 0.008(4) 0.006(4) -0.002(4)
C27 0.020(5) 0.045(6) 0.014(4) 0.004(4) 0.009(4) 0.005(4)
C40 0.017(4) 0.020(4) 0.019(4) 0.007(3) 0.004(3) 0.009(4)
C37 0.022(5) 0.017(4) 0.025(4) -0.002(4) 0.002(4) 0.006(4)
C20 0.019(5) 0.038(5) 0.017(4) 0.007(4) 0.001(4) -0.005(4)
C21 0.016(4) 0.033(5) 0.019(4) 0.000(4) 0.003(4) 0.001(4)
C3 0.027(5) 0.019(4) 0.014(4) -0.004(3) -0.002(4) -0.001(4)
C19 0.024(5) 0.034(5) 0.029(5) 0.005(4) 0.009(4) 0.009(4)
C28 0.019(5) 0.032(5) 0.029(5) 0.015(4) 0.001(4) 0.012(4)
C23 0.025(5) 0.029(5) 0.050(6) 0.012(5) 0.008(5) 0.011(4)
C33 0.029(5) 0.020(4) 0.016(4) -0.005(3) 0.004(4) 0.010(4)
C44 0.026(5) 0.041(6) 0.012(4) 0.008(4) 0.002(4) 0.016(4)
C32 0.024(5) 0.019(4) 0.014(4) 0.001(3) 0.000(3) 0.008(4)
C1 0.012(4) 0.021(4) 0.024(4) -0.006(4) 0.004(4) 0.007(4)
C8 0.032(6) 0.052(7) 0.030(5) 0.003(5) 0.007(5) 0.021(5)
C34 0.027(5) 0.021(5) 0.026(4) 0.006(4) 0.004(4) 0.013(4)
C35 0.032(5) 0.015(4) 0.024(4) 0.007(4) -0.003(4) 0.002(4)
C36 0.031(6) 0.037(6) 0.023(5) 0.016(4) 0.006(4) -0.008(4)
C2 0.019(5) 0.028(5) 0.024(4) 0.007(4) -0.001(4) 0.006(4)
C6 0.050(7) 0.022(5) 0.047(6) 0.012(5) -0.025(6) -0.001(5)
C38 0.037(6) 0.026(5) 0.028(5) 0.007(4) 0.012(4) 0.020(4)
C9 0.035(6) 0.041(7) 0.064(8) -0.010(6) -0.014(6) 0.020(5)
C13 0.107(12) 0.021(5) 0.026(5) 0.007(4) 0.006(6) 0.027(6)
C43 0.035(6) 0.031(5) 0.031(5) 0.018(4) 0.008(4) 0.017(5)
C4 0.049(7) 0.051(7) 0.019(5) 0.010(5) -0.002(5) -0.023(6)
C7 0.026(5) 0.017(4) 0.031(5) 0.002(4) -0.010(4) -0.001(4)
C39 0.030(6) 0.073(8) 0.039(6) 0.018(6) 0.017(5) 0.026(6)
C5 0.059(9) 0.051(7) 0.033(6) 0.023(6) -0.018(6) -0.012(6)
C12 0.063(9) 0.048(7) 0.032(6) 0.012(5) 0.019(6) 0.002(6)
C45 0.026(5) 0.013(4) 0.024(4) -0.002(3) 0.000(4) 0.014(4)
C42 0.047(7) 0.024(5) 0.026(5) 0.006(4) 0.006(5) 0.012(5)
C41 0.040(6) 0.021(5) 0.019(4) 0.003(4) 0.003(4) 0.017(4)
C15 0.039(6) 0.039(6) 0.045(6) 0.011(5) 0.017(5) 0.026(5)
C14 0.076(9) 0.035(6) 0.045(6) 0.011(5) 0.002(6) 0.038(6)
C24 0.027(5) 0.023(5) 0.030(5) 0.002(4) 0.004(4) 0.010(4)

loop_
_atom_type_symbol
_atom_type_description
_atom_type_scat_dispersion_real
_atom_type_scat_dispersion_imag
_atom_type_scat_source
C C 0.0033 0.0016 'International Tables Vol C Tables 4.2.6.8 and 6.1.1.4'
H H 0.0000 0.0000 'International Tables Vol C Tables 4.2.6.8 and 6.1.1.4'
Au Au -2.0133 8.8022 'International Tables Vol C Tables 4.2.6.8 and 6.1.1.4'
N N 0.0061 0.0033 'International Tables Vol C Tables 4.2.6.8 and 6.1.1.4'

loop_
_geom_angle_atom_site_label_1
_geom_angle_atom_site_label_2
_geom_angle_atom_site_label_3
_geom_angle
_geom_angle_site_symmetry_1
_geom_angle_site_symmetry_3
_geom_angle_publ_flag
C31 Au3 Au2 90.4(3) . . ?
C31 Au3 C40 172.0(4) . . ?
C40 Au3 Au2 96.6(2) . . ?
Au3 Au2 Au1 150.849(12) . . ?
C16 Au2 Au3 81.9(2) . . ?
C16 Au2 Au1 80.7(2) . . ?
C16 Au2 C25 178.8(3) . . ?
C25 Au2 Au3 97.1(2) . . ?
C25 Au2 Au1 99.9(2) . . ?
C10 Au1 Au2 96.2(3) . . ?
C1 Au1 Au2 87.2(2) . . ?
C1 Au1 C10 176.3(4) . . ?
C16 N2 C17 177.7(8) . . ?
N2 C16 Au2 175.5(7) . . ?
C30 C25 Au2 121.7(6) . . ?
C26 C25 Au2 122.1(7) . . ?
C26 C25 C30 116.2(8) . . ?
C1 N1 C2 174.7(9) . . ?
N2 C17 C22 119.5(7) . . ?
N2 C17 C18 117.6(7) . . ?
C22 C17 C18 123.0(7) . . ?
C11 C10 Au1 121.0(7) . . ?
C11 C10 C15 118.8(9) . . ?
C15 C10 Au1 120.2(8) . . ?
C17 C22 C24 120.3(8) . . ?
C21 C22 C17 116.4(8) . . ?
C21 C22 C24 123.2(8) . . ?
C17 C18 C23 120.2(8) . . ?
C19 C18 C17 117.4(8) . . ?
C19 C18 C23 122.4(8) . . ?
C25 C30 H30 118.9 . . ?
C29 C30 C25 122.1(8) . . ?
C29 C30 H30 118.9 . . ?
C30 C29 H29 120.0 . . ?
C30 C29 C28 120.1(8) . . ?
C28 C29 H29 120.0 . . ?
C31 N3 C32 177.2(10) . . ?
N3 C31 Au3 170.9(9) . . ?
C10 C11 H11 119.6 . . ?
C10 C11 C12 120.7(11) . . ?
C12 C11 H11 119.6 . . ?
C25 C26 H26 118.6 . . ?
C25 C26 C27 122.8(9) . . ?
C27 C26 H26 118.6 . . ?
C26 C27 H27 120.1 . . ?
C28 C27 C26 119.9(8) . . ?
C28 C27 H27 120.1 . . ?
C45 C40 Au3 121.5(6) . . ?
C41 C40 Au3 122.7(6) . . ?
C41 C40 C45 115.8(7) . . ?
C32 C37 C36 117.0(8) . . ?
C32 C37 C39 121.2(8) . . ?
C36 C37 C39 121.7(9) . . ?
C21 C20 H20 119.7 . . ?
C21 C20 C19 120.5(8) . . ?
C19 C20 H20 119.7 . . ?
C22 C21 H21 119.1 . . ?
C20 C21 C22 121.8(8) . . ?
C20 C21 H21 119.1 . . ?
C2 C3 C8 120.8(8) . . ?
C2 C3 C4 116.5(9) . . ?
C4 C3 C8 122.7(10) . . ?
C18 C19 H19 119.5 . . ?
C20 C19 C18 120.9(8) . . ?
C20 C19 H19 119.5 . . ?
C29 C28 H28 120.6 . . ?
C27 C28 C29 118.8(9) . . ?
C27 C28 H28 120.6 . . ?
C18 C23 H23A 109.5 . . ?
C18 C23 H23B 109.5 . . ?
C18 C23 H23C 109.5 . . ?
H23A C23 H23B 109.5 . . ?
H23A C23 H23C 109.5 . . ?
H23B C23 H23C 109.5 . . ?
C32 C33 C38 123.1(7) . . ?
C34 C33 C32 115.9(8) . . ?
C34 C33 C38 121.0(8) . . ?
C43 C44 H44 120.4 . . ?
C43 C44 C45 119.1(8) . . ?
C45 C44 H44 120.4 . . ?
C37 C32 N3 119.6(8) . . ?
C37 C32 C33 124.7(8) . . ?
C33 C32 N3 115.7(8) . . ?
N1 C1 Au1 174.6(8) . . ?
C3 C8 H8A 109.5 . . ?
C3 C8 H8B 109.5 . . ?
C3 C8 H8C 109.5 . . ?
H8A C8 H8B 109.5 . . ?
H8A C8 H8C 109.5 . . ?
H8B C8 H8C 109.5 . . ?
C33 C34 H34 119.2 . . ?
C33 C34 C35 121.6(8) . . ?
C35 C34 H34 119.2 . . ?
C34 C35 H35 120.2 . . ?
C36 C35 C34 119.7(8) . . ?
C36 C35 H35 120.2 . . ?
C37 C36 C35 121.1(9) . . ?
C37 C36 H36 119.5 . . ?
C35 C36 H36 119.5 . . ?
N1 C2 C7 115.6(8) . . ?
C3 C2 N1 119.7(8) . . ?
C3 C2 C7 124.8(8) . . ?
C7 C6 H6 119.4 . . ?
C5 C6 H6 119.4 . . ?
C5 C6 C7 121.2(10) . . ?
C33 C38 H38A 109.5 . . ?
C33 C38 H38B 109.5 . . ?
C33 C38 H38C 109.5 . . ?
H38A C38 H38B 109.5 . . ?
H38A C38 H38C 109.5 . . ?
H38B C38 H38C 109.5 . . ?
H9A C9 H9B 109.5 . . ?
H9A C9 H9C 109.5 . . ?
H9B C9 H9C 109.5 . . ?
C7 C9 H9A 109.5 . . ?
C7 C9 H9B 109.5 . . ?
C7 C9 H9C 109.5 . . ?
C12 C13 H13 120.4 . . ?
C14 C13 H13 120.4 . . ?
C14 C13 C12 119.2(9) . . ?
C44 C43 H43 120.0 . . ?
C44 C43 C42 120.0(8) . . ?
C42 C43 H43 120.0 . . ?
C3 C4 H4 119.3 . . ?
C3 C4 C5 121.5(11) . . ?
C5 C4 H4 119.3 . . ?
C2 C7 C9 122.0(9) . . ?
C6 C7 C2 115.0(10) . . ?
C6 C7 C9 123.0(10) . . ?
C37 C39 H39A 109.5 . . ?
C37 C39 H39B 109.5 . . ?
C37 C39 H39C 109.5 . . ?
H39A C39 H39B 109.5 . . ?
H39A C39 H39C 109.5 . . ?
H39B C39 H39C 109.5 . . ?
C6 C5 C4 121.0(10) . . ?
C6 C5 H5 119.5 . . ?
C4 C5 H5 119.5 . . ?
C11 C12 H12 120.1 . . ?
C13 C12 C11 119.8(11) . . ?
C13 C12 H12 120.1 . . ?
C40 C45 H45 118.4 . . ?
C44 C45 C40 123.3(8) . . ?
C44 C45 H45 118.4 . . ?
C43 C42 H42 120.2 . . ?
C43 C42 C41 119.7(9) . . ?
C41 C42 H42 120.2 . . ?
C40 C41 H41 119.0 . . ?
C42 C41 C40 122.0(8) . . ?
C42 C41 H41 119.0 . . ?
C10 C15 H15 119.5 . . ?
C14 C15 C10 121.1(11) . . ?
C14 C15 H15 119.5 . . ?
C13 C14 H14 119.8 . . ?
C15 C14 C13 120.3(11) . . ?
C15 C14 H14 119.8 . . ?
C22 C24 H24A 109.5 . . ?
C22 C24 H24B 109.5 . . ?
C22 C24 H24C 109.5 . . ?
H24A C24 H24B 109.5 . . ?
H24A C24 H24C 109.5 . . ?
H24B C24 H24C 109.5 . . ?

loop_
_geom_bond_atom_site_label_1
_geom_bond_atom_site_label_2
_geom_bond_distance
_geom_bond_site_symmetry_2
_geom_bond_publ_flag
Au3 Au2 3.1835(4) . ?
Au3 C31 1.989(9) . ?
Au3 C40 2.028(8) . ?
Au2 Au1 3.2743(5) . ?
Au2 C16 1.994(9) . ?
Au2 C25 2.031(9) . ?
Au1 C10 2.054(9) . ?
Au1 C1 1.985(9) . ?
N2 C16 1.150(11) . ?
N2 C17 1.385(10) . ?
C25 C30 1.404(12) . ?
C25 C26 1.382(11) . ?
N1 C1 1.143(11) . ?
N1 C2 1.408(11) . ?
C17 C22 1.401(11) . ?
C17 C18 1.410(11) . ?
C10 C11 1.371(14) . ?
C10 C15 1.404(13) . ?
C22 C21 1.393(12) . ?
C22 C24 1.529(11) . ?
C18 C19 1.382(12) . ?
C18 C23 1.511(11) . ?
C30 H30 0.9500 . ?
C30 C29 1.390(12) . ?
C29 H29 0.9500 . ?
C29 C28 1.397(12) . ?
N3 C31 1.148(11) . ?
N3 C32 1.408(10) . ?
C11 H11 0.9500 . ?
C11 C12 1.407(14) . ?
C26 H26 0.9500 . ?
C26 C27 1.396(12) . ?
C27 H27 0.9500 . ?
C27 C28 1.386(12) . ?
C40 C45 1.398(11) . ?
C40 C41 1.397(11) . ?
C37 C32 1.373(12) . ?
C37 C36 1.382(12) . ?
C37 C39 1.494(12) . ?
C20 H20 0.9500 . ?
C20 C21 1.374(12) . ?
C20 C19 1.382(12) . ?
C21 H21 0.9500 . ?
C3 C8 1.514(12) . ?
C3 C2 1.366(13) . ?
C3 C4 1.368(13) . ?
C19 H19 0.9500 . ?
C28 H28 0.9500 . ?
C23 H23A 0.9800 . ?
C23 H23B 0.9800 . ?
C23 H23C 0.9800 . ?
C33 C32 1.405(12) . ?
C33 C34 1.381(11) . ?
C33 C38 1.496(12) . ?
C44 H44 0.9500 . ?
C44 C43 1.374(12) . ?
C44 C45 1.386(12) . ?
C8 H8A 0.9800 . ?
C8 H8B 0.9800 . ?
C8 H8C 0.9800 . ?
C34 H34 0.9500 . ?
C34 C35 1.391(13) . ?
C35 H35 0.9500 . ?
C35 C36 1.390(13) . ?
C36 H36 0.9500 . ?
C2 C7 1.420(12) . ?
C6 H6 0.9500 . ?
C6 C7 1.399(14) . ?
C6 C5 1.347(17) . ?
C38 H38A 0.9800 . ?
C38 H38B 0.9800 . ?
C38 H38C 0.9800 . ?
C9 H9A 0.9800 . ?
C9 H9B 0.9800 . ?
C9 H9C 0.9800 . ?
C9 C7 1.490(15) . ?
C13 H13 0.9500 . ?
C13 C12 1.396(17) . ?
C13 C14 1.391(17) . ?
C43 H43 0.9500 . ?
C43 C42 1.391(13) . ?
C4 H4 0.9500 . ?
C4 C5 1.386(17) . ?
C39 H39A 0.9800 . ?
C39 H39B 0.9800 . ?
C39 H39C 0.9800 . ?
C5 H5 0.9500 . ?
C12 H12 0.9500 . ?
C45 H45 0.9500 . ?
C42 H42 0.9500 . ?
C42 C41 1.392(12) . ?
C41 H41 0.9500 . ?
C15 H15 0.9500 . ?
C15 C14 1.373(14) . ?
C14 H14 0.9500 . ?
C24 H24A 0.9800 . ?
C24 H24B 0.9800 . ?
C24 H24C 0.9800 . ?

loop_
_geom_torsion_atom_site_label_1
_geom_torsion_atom_site_label_2
_geom_torsion_atom_site_label_3
_geom_torsion_atom_site_label_4
_geom_torsion
_geom_torsion_site_symmetry_1
_geom_torsion_site_symmetry_2
_geom_torsion_site_symmetry_3
_geom_torsion_site_symmetry_4
_geom_torsion_publ_flag
Au3 C40 C45 C44 -176.3(6) . . . . ?
Au3 C40 C41 C42 177.0(7) . . . . ?
Au2 C25 C30 C29 179.3(6) . . . . ?
Au2 C25 C26 C27 -177.6(7) . . . . ?
Au1 C10 C11 C12 175.9(7) . . . . ?
Au1 C10 C15 C14 -174.7(8) . . . . ?
N2 C17 C22 C21 -179.8(8) . . . . ?
N2 C17 C22 C24 0.1(12) . . . . ?
N2 C17 C18 C19 -179.2(8) . . . . ?
N2 C17 C18 C23 -2.7(12) . . . . ?
C25 C30 C29 C28 -0.1(13) . . . . ?
C25 C26 C27 C28 -3.4(14) . . . . ?
N1 C2 C7 C6 -177.8(8) . . . . ?
N1 C2 C7 C9 1.3(13) . . . . ?
C17 C22 C21 C20 -0.7(13) . . . . ?
C17 C18 C19 C20 -1.4(13) . . . . ?
C10 C11 C12 C13 0.8(16) . . . . ?
C10 C15 C14 C13 -3.2(17) . . . . ?
C22 C17 C18 C19 0.8(13) . . . . ?
C22 C17 C18 C23 177.3(8) . . . . ?
C18 C17 C22 C21 0.2(12) . . . . ?
C18 C17 C22 C24 -179.9(8) . . . . ?
C30 C25 C26 C27 3.8(13) . . . . ?
C30 C29 C28 C27 0.6(13) . . . . ?
C11 C10 C15 C14 3.1(15) . . . . ?
C26 C25 C30 C29 -2.1(12) . . . . ?
C26 C27 C28 C29 1.0(13) . . . . ?
C21 C20 C19 C18 1.0(14) . . . . ?
C3 C2 C7 C6 1.3(13) . . . . ?
C3 C2 C7 C9 -179.5(9) . . . . ?
C3 C4 C5 C6 -0.6(16) . . . . ?
C19 C20 C21 C22 0.1(14) . . . . ?
C23 C18 C19 C20 -177.8(9) . . . . ?
C33 C34 C35 C36 -0.2(13) . . . . ?
C44 C43 C42 C41 0.5(15) . . . . ?
C32 C37 C36 C35 -1.8(13) . . . . ?
C32 C33 C34 C35 0.4(13) . . . . ?
C8 C3 C2 N1 -3.5(13) . . . . ?
C8 C3 C2 C7 177.4(8) . . . . ?
C8 C3 C4 C5 -177.8(9) . . . . ?
C34 C33 C32 N3 177.2(7) . . . . ?
C34 C33 C32 C37 -1.5(13) . . . . ?
C34 C35 C36 C37 0.9(14) . . . . ?
C36 C37 C32 N3 -176.5(8) . . . . ?
C36 C37 C32 C33 2.1(13) . . . . ?
C2 C3 C4 C5 0.7(14) . . . . ?
C38 C33 C32 N3 -6.3(12) . . . . ?
C38 C33 C32 C37 175.0(8) . . . . ?
C38 C33 C34 C35 -176.1(8) . . . . ?
C43 C44 C45 C40 -2.3(14) . . . . ?
C43 C42 C41 C40 1.0(15) . . . . ?
C4 C3 C2 N1 178.0(8) . . . . ?
C4 C3 C2 C7 -1.1(13) . . . . ?
C7 C6 C5 C4 0.8(16) . . . . ?
C39 C37 C32 N3 4.5(13) . . . . ?
C39 C37 C32 C33 -176.8(9) . . . . ?
C39 C37 C36 C35 177.2(9) . . . . ?
C5 C6 C7 C2 -1.1(14) . . . . ?
C5 C6 C7 C9 179.7(10) . . . . ?
C12 C13 C14 C15 2.0(16) . . . . ?
C45 C40 C41 C42 -2.9(13) . . . . ?
C45 C44 C43 C42 0.1(14) . . . . ?
C41 C40 C45 C44 3.6(13) . . . . ?
C15 C10 C11 C12 -1.9(14) . . . . ?
C14 C13 C12 C11 -0.8(16) . . . . ?
C24 C22 C21 C20 179.4(8) . . . . ?
